data_7104445
loop_
_publ_author_name
'Yao, Bo'
'Wang, De-Xian'
'Huang, Zhi-Tang'
'Wang, Mei-Xiang'

_publ_section_title
;
 Room-temperature aerobic formation of a stable aryl-Cu(III) complex
 and its reactions with nucleophiles: highly efficient and diverse
 arene C-H functionalizations of azacalix[1]arene[3]pyridine.
;
_journal_issue 20
_journal_name_full 'Chemical communications (Cambridge, England)'
_journal_page_first 2899
_journal_page_last 2901
_journal_paper_doi 10.1039/b902946j
_journal_volume 34
_journal_year 2009
_chemical_formula_moiety 'C25 H24 Cl2 Cu N7 O8, C25 H24 Cl Cu N7 O4, 2(C2 H3 N), Cl O4 '
_chemical_formula_sum 'C54 H54 Cl4 Cu2 N16 O16'
_chemical_formula_weight 1452.01
_chemical_name_common 'Cu(iii) complex of azacalix(1)arene(3)pyridine'
_chemical_name_systematic
;
?
;
_space_group_IT_number 14
_symmetry_cell_setting monoclinic
_symmetry_space_group_name_Hall '-P 2yn'
_symmetry_space_group_name_H-M 'P 1 21/n 1'
_atom_sites_solution_hydrogens geom
_atom_sites_solution_primary direct
_atom_sites_solution_secondary difmap
_audit_creation_method SHELXL-97
_cell_angle_alpha 90.00
_cell_angle_beta 95.197(2)
_cell_angle_gamma 90.00
_cell_formula_units_Z 4
_cell_length_a 8.6783(12)
_cell_length_b 46.814(7)
_cell_length_c 14.193(2)
_cell_measurement_reflns_used 9843
_cell_measurement_temperature 113(2)
_cell_measurement_theta_max 28.2
_cell_measurement_theta_min 1.9
_cell_volume 5742.7(14)
_computing_cell_refinement CrystalClear
_computing_data_collection 'CrystalClear(Rigaku/MSC Inc.,2005)'
_computing_data_reduction CrystalClear
_computing_publication_material 'CrystalStructure 3.7.0'
_computing_structure_refinement 'SHELXL-97 (Sheldrick, 1997)'
_computing_structure_solution 'SHELXS-97 (Sheldrick, 1990)'
_diffrn_ambient_temperature 113(2)
_diffrn_detector_area_resol_mean 7.31
_diffrn_measured_fraction_theta_full 0.969
_diffrn_measured_fraction_theta_max 0.950
_diffrn_measurement_device_type 'Rigaku Saturn CCD area detector'
_diffrn_measurement_method '\w and \f scans'
_diffrn_radiation_monochromator confocal
_diffrn_radiation_source 'rotating anode'
_diffrn_radiation_type MoK\a
_diffrn_radiation_wavelength 0.71070
_diffrn_reflns_av_R_equivalents 0.0295
_diffrn_reflns_av_sigmaI/netI 0.0358
_diffrn_reflns_limit_h_max 10
_diffrn_reflns_limit_h_min -11
_diffrn_reflns_limit_k_max 61
_diffrn_reflns_limit_k_min -61
_diffrn_reflns_limit_l_max 18
_diffrn_reflns_limit_l_min -18
_diffrn_reflns_number 39693
_diffrn_reflns_theta_full 25.00
_diffrn_reflns_theta_max 27.88
_diffrn_reflns_theta_min 1.94
_diffrn_standards_decay_% 0
_diffrn_standards_interval_count 0
_diffrn_standards_interval_time 0
_diffrn_standards_number 0
_exptl_absorpt_coefficient_mu 1.014
_exptl_absorpt_correction_T_max 0.8385
_exptl_absorpt_correction_T_min 0.8077
_exptl_absorpt_correction_type multi-scan
_exptl_absorpt_process_details crystalclear
_exptl_crystal_colour black
_exptl_crystal_density_diffrn 1.679
_exptl_crystal_density_method 'not measured'
_exptl_crystal_description block
_exptl_crystal_F_000 2976
_exptl_crystal_size_max 0.22
_exptl_crystal_size_mid 0.20
_exptl_crystal_size_min 0.18
_refine_diff_density_max 0.787
_refine_diff_density_min -0.631
_refine_diff_density_rms 0.074
_refine_ls_extinction_method none
_refine_ls_goodness_of_fit_ref 1.063
_refine_ls_hydrogen_treatment constr
_refine_ls_matrix_type full
_refine_ls_number_parameters 957
_refine_ls_number_reflns 13027
_refine_ls_number_restraints 240
_refine_ls_restrained_S_all 1.105
_refine_ls_R_factor_all 0.0463
_refine_ls_R_factor_gt 0.0389
_refine_ls_shift/su_max 0.002
_refine_ls_shift/su_mean 0.000
_refine_ls_structure_factor_coef Fsqd
_refine_ls_weighting_details 'calc w=1/[\s^2^(Fo^2^)+(0.0533P)^2^+4.1496P] where P=(Fo^2^+2Fc^2^)/3'
_refine_ls_weighting_scheme calc
_refine_ls_wR_factor_gt 0.1014
_refine_ls_wR_factor_ref 0.1058
_reflns_number_gt 11102
_reflns_number_total 13027
_reflns_threshold_expression >2sigma(I)
_cod_data_source_file b902946j.txt
_cod_data_source_block yb
_cod_database_code 7104445

loop_
_symmetry_equiv_pos_as_xyz
'x, y, z'
'-x+1/2, y+1/2, -z+1/2'
'-x, -y, -z'
'x-1/2, -y-1/2, z-1/2'

loop_
_atom_site_label
_atom_site_type_symbol
_atom_site_fract_x
_atom_site_fract_y
_atom_site_fract_z
_atom_site_U_iso_or_equiv
_atom_site_adp_type
_atom_site_occupancy
_atom_site_symmetry_multiplicity
_atom_site_calc_flag
_atom_site_refinement_flags
_atom_site_disorder_assembly
_atom_site_disorder_group
Cu1 Cu 0.93130(3) 0.041690(5) 0.763472(17) 0.01283(7) Uani 1 1 d . . .
Cu2 Cu 0.88185(3) 0.213514(6) 0.728881(18) 0.01623(7) Uani 1 1 d . . .
Cl1 Cl 0.64957(7) -0.025836(14) 0.71899(4) 0.02674(13) Uani 1 1 d . . .
O1 O 0.5338(2) -0.03379(5) 0.78035(14) 0.0390(5) Uani 1 1 d . . .
O2 O 0.7590(2) -0.00695(4) 0.77085(14) 0.0377(5) Uani 1 1 d . . .
O3 O 0.5789(2) -0.01103(5) 0.63742(13) 0.0385(5) Uani 1 1 d . . .
O4 O 0.7296(3) -0.05085(5) 0.68999(16) 0.0453(5) Uani 1 1 d . . .
Cl2 Cl 0.88915(7) 0.128967(12) 0.24506(4) 0.02409(13) Uani 1 1 d . . .
O5 O 0.7654(3) 0.13448(5) 0.17315(14) 0.0454(5) Uani 1 1 d . . .
O6 O 0.8284(3) 0.11379(5) 0.32083(15) 0.0526(6) Uani 1 1 d . . .
O7 O 1.0039(3) 0.11203(6) 0.20651(18) 0.0590(7) Uani 1 1 d . . .
O8 O 0.9534(3) 0.15556(4) 0.28049(14) 0.0419(5) Uani 1 1 d . . .
Cl3 Cl 1.06806(17) 0.11631(2) 0.75513(8) 0.0217(2) Uani 0.712(3) 1 d PDU A 1
O9 O 0.9917(5) 0.12424(9) 0.8366(2) 0.0520(10) Uani 0.712(3) 1 d PDU A 1
O10 O 1.1088(8) 0.08633(7) 0.7608(4) 0.0266(7) Uani 0.712(3) 1 d PDU A 1
O11 O 0.9621(6) 0.12098(10) 0.6737(3) 0.0579(12) Uani 0.712(3) 1 d PDU A 1
O12 O 1.2013(4) 0.13326(8) 0.7491(4) 0.0714(13) Uani 0.712(3) 1 d PDU A 1
Cl3' Cl 1.1224(7) 0.11151(11) 0.7641(5) 0.0217(2) Uani 0.173(3) 1 d PDU B 2
O9' O 0.9836(16) 0.1206(4) 0.8051(11) 0.0520(10) Uani 0.173(3) 1 d PDU B 2
O10' O 1.115(3) 0.0808(2) 0.7493(15) 0.0266(7) Uani 0.173(3) 1 d PDU B 2
O11' O 1.1324(19) 0.1255(3) 0.6753(8) 0.060(4) Uani 0.173(3) 1 d PDU B 2
O12' O 1.2559(11) 0.1176(3) 0.8283(7) 0.028(3) Uani 0.173(3) 1 d PDU B 2
Cl3" Cl 1.1450(7) 0.11016(11) 0.7333(5) 0.0217(2) Uani 0.115(2) 1 d PDU C 3
O9" O 1.213(2) 0.1277(4) 0.8075(11) 0.028(3) Uani 0.115(2) 1 d PDU C 3
O10" O 1.122(4) 0.0815(3) 0.764(2) 0.0266(7) Uani 0.115(2) 1 d PDU C 3
O11" O 1.2430(16) 0.1100(3) 0.6576(8) 0.030(4) Uani 0.115(2) 1 d PDU C 3
O12" O 0.9978(19) 0.1222(7) 0.6968(17) 0.069(12) Uani 0.115(2) 1 d PDU C 3
Cl4 Cl 0.61978(10) 0.246139(16) 0.53213(5) 0.04179(18) Uani 1 1 d D . .
O13 O 0.5176(9) 0.26874(14) 0.5537(6) 0.0503(19) Uani 0.649(7) 1 d PDU D 1
O14 O 0.6507(6) 0.23006(7) 0.6205(2) 0.0504(14) Uani 0.649(7) 1 d PDU D 1
O15 O 0.5490(10) 0.22890(15) 0.4627(4) 0.120(3) Uani 0.649(7) 1 d PDU D 1
O16 O 0.7621(6) 0.25836(15) 0.5127(5) 0.126(3) Uani 0.649(7) 1 d PDU D 1
O13' O 0.5555(16) 0.2719(2) 0.5603(12) 0.053(4) Uani 0.351(7) 1 d PDU D 2
O14' O 0.7557(8) 0.23756(14) 0.5859(4) 0.042(2) Uani 0.351(7) 1 d PDU D 2
O15' O 0.5075(11) 0.2247(2) 0.5084(10) 0.101(4) Uani 0.351(7) 1 d PDU D 2
O16' O 0.6795(12) 0.2520(2) 0.4378(5) 0.087(3) Uani 0.351(7) 1 d PDU D 2
C1 C 0.8161(2) 0.05941(4) 0.85704(13) 0.0156(4) Uani 0.25 1 d P E 1
N1 N 0.7884(2) 0.05607(4) 0.66395(12) 0.0140(4) Uani 0.75 1 d P E 1
N2 N 1.0467(2) 0.02370(4) 0.67052(12) 0.0141(4) Uani 0.75 1 d P E 1
N3 N 1.0716(2) 0.02638(4) 0.86321(12) 0.0151(4) Uani 0.75 1 d P E 1
N' N 0.8161(2) 0.05941(4) 0.85704(13) 0.0156(4) Uani 0.75 1 d P E 2
C1A C 0.7884(2) 0.05607(4) 0.66395(12) 0.0140(4) Uani 0.25 1 d P E 2
C1B C 1.0467(2) 0.02370(4) 0.67052(12) 0.0141(4) Uani 0.25 1 d P E 2
C1C C 1.0716(2) 0.02638(4) 0.86321(12) 0.0151(4) Uani 0.25 1 d P E 2
N4 N 1.0494(2) 0.06921(4) 0.95197(13) 0.0192(4) Uani 1 1 d . E .
N5 N 0.5858(2) 0.04804(4) 0.76171(13) 0.0194(4) Uani 1 1 d . E .
N6 N 0.9968(2) 0.06377(4) 0.56952(13) 0.0189(4) Uani 1 1 d . E .
N7 N 1.0915(2) -0.01610(4) 0.77326(13) 0.0191(4) Uani 1 1 d . E .
C2 C 0.8909(3) 0.07256(5) 0.93438(14) 0.0155(4) Uani 1 1 d . . .
C3 C 0.8082(3) 0.08787(5) 0.99734(15) 0.0209(5) Uani 1 1 d . E .
H3 H 0.8609 0.0979 1.0488 0.025 Uiso 1 1 calc R . .
C4 C 0.6488(3) 0.08825(5) 0.98400(16) 0.0244(5) Uani 1 1 d . . .
H4 H 0.5913 0.0983 1.0272 0.029 Uiso 1 1 calc R E .
C5 C 0.5718(3) 0.07405(5) 0.90777(16) 0.0221(5) Uani 1 1 d . E .
H5 H 0.4620 0.0736 0.8999 0.026 Uiso 1 1 calc R . .
C6 C 0.6584(3) 0.06043(5) 0.84301(15) 0.0171(4) Uani 1 1 d . . .
C7 C 0.6341(3) 0.05595(5) 0.67422(15) 0.0172(4) Uani 1 1 d . . .
C8 C 0.5269(3) 0.06421(5) 0.60064(17) 0.0245(5) Uani 1 1 d . E .
H8 H 0.4190 0.0626 0.6065 0.029 Uiso 1 1 calc R . .
C9 C 0.5805(3) 0.07480(6) 0.51868(17) 0.0267(5) Uani 1 1 d . . .
H9 H 0.5086 0.0808 0.4682 0.032 Uiso 1 1 calc R E .
C10 C 0.7361(3) 0.07671(5) 0.50927(16) 0.0222(5) Uani 1 1 d . E .
H10 H 0.7727 0.0851 0.4546 0.027 Uiso 1 1 calc R . .
C11 C 0.8395(3) 0.06599(4) 0.58187(15) 0.0168(4) Uani 1 1 d . . .
C12 C 1.0713(3) 0.03787(5) 0.58896(14) 0.0155(4) Uani 1 1 d . . .
C13 C 1.1664(3) 0.02613(5) 0.52470(15) 0.0187(4) Uani 1 1 d . E .
H13 H 1.1890 0.0365 0.4702 0.022 Uiso 1 1 calc R . .
C14 C 1.2268(3) -0.00079(5) 0.54156(16) 0.0213(5) Uani 1 1 d . . .
H14 H 1.2906 -0.0091 0.4979 0.026 Uiso 1 1 calc R E .
C15 C 1.1955(3) -0.01584(5) 0.62122(16) 0.0201(5) Uani 1 1 d . E .
H15 H 1.2329 -0.0348 0.6311 0.024 Uiso 1 1 calc R . .
C16 C 1.1083(3) -0.00283(5) 0.68680(15) 0.0152(4) Uani 1 1 d . . .
C17 C 1.1284(3) -0.00068(5) 0.85581(15) 0.0161(4) Uani 1 1 d . . .
C18 C 1.2293(3) -0.01238(5) 0.92800(17) 0.0230(5) Uani 1 1 d . E .
H18 H 1.2648 -0.0315 0.9241 0.028 Uiso 1 1 calc R . .
C19 C 1.2764(3) 0.00452(6) 1.00533(17) 0.0268(5) Uani 1 1 d . . .
H19 H 1.3470 -0.0029 1.0542 0.032 Uiso 1 1 calc R E .
C20 C 1.2222(3) 0.03198(5) 1.01228(16) 0.0236(5) Uani 1 1 d . E .
H20 H 1.2571 0.0436 1.0648 0.028 Uiso 1 1 calc R . .
C21 C 1.1158(3) 0.04262(5) 0.94170(14) 0.0160(4) Uani 1 1 d . . .
C22 C 1.1340(3) 0.08984(6) 1.01480(18) 0.0266(5) Uani 1 1 d . . .
H22A H 1.1223 0.0848 1.0808 0.040 Uiso 1 1 calc R E .
H22B H 1.0923 0.1090 1.0018 0.040 Uiso 1 1 calc R . .
H22C H 1.2439 0.0895 1.0039 0.040 Uiso 1 1 calc R . .
C23 C 0.4241(3) 0.03901(6) 0.76450(18) 0.0273(5) Uani 1 1 d . . .
H23A H 0.4120 0.0294 0.8248 0.041 Uiso 1 1 calc R E .
H23B H 0.3961 0.0258 0.7122 0.041 Uiso 1 1 calc R . .
H23C H 0.3564 0.0558 0.7583 0.041 Uiso 1 1 calc R . .
C24 C 1.0600(3) 0.08296(6) 0.50083(18) 0.0286(6) Uani 1 1 d . . .
H24A H 1.1726 0.0842 0.5141 0.043 Uiso 1 1 calc R E .
H24B H 1.0147 0.1020 0.5058 0.043 Uiso 1 1 calc R . .
H24C H 1.0348 0.0755 0.4368 0.043 Uiso 1 1 calc R . .
C25 C 1.1059(3) -0.04731(5) 0.77767(18) 0.0293(6) Uani 1 1 d . . .
H25A H 1.2153 -0.0526 0.7793 0.044 Uiso 1 1 calc R E .
H25B H 1.0489 -0.0558 0.7218 0.044 Uiso 1 1 calc R . .
H25C H 1.0630 -0.0544 0.8349 0.044 Uiso 1 1 calc R . .
C26 C 0.9993(2) 0.19469(4) 0.64043(15) 0.0227(4) Uani 0.25 1 d P F 1
N8 N 0.7607(2) 0.17967(4) 0.73190(14) 0.0206(4) Uani 0.75 1 d P F 1
N9 N 0.7743(2) 0.23121(5) 0.82422(14) 0.0209(4) Uani 0.75 1 d P F 1
N10 N 1.0113(2) 0.24641(5) 0.73186(15) 0.0232(4) Uani 0.75 1 d P F 1
N" N 0.9993(2) 0.19469(4) 0.64043(15) 0.0227(4) Uani 0.75 1 d P F 2
C26A C 0.7607(2) 0.17967(4) 0.73190(14) 0.0206(4) Uani 0.25 1 d P F 2
C26B C 0.7743(2) 0.23121(5) 0.82422(14) 0.0209(4) Uani 0.25 1 d P F 2
C26C C 1.0113(2) 0.24641(5) 0.73186(15) 0.0232(4) Uani 0.25 1 d P F 2
N12 N 0.7714(3) 0.17383(5) 0.56795(14) 0.0288(5) Uani 1 1 d . F .
N13 N 0.7750(3) 0.18597(5) 0.89737(16) 0.0385(6) Uani 1 1 d . F .
N14 N 0.7967(3) 0.27636(5) 0.75064(15) 0.0302(5) Uani 1 1 d . F .
C27 C 1.1559(3) 0.19730(6) 0.6500(2) 0.0330(6) Uani 1 1 d D . .
C28 C 1.2453(4) 0.18403(7) 0.5876(2) 0.0449(8) Uani 1 1 d . F .
H28 H 1.3549 0.1855 0.5956 0.054 Uiso 1 1 calc R . .
C29 C 1.1738(4) 0.16862(7) 0.5137(2) 0.0443(8) Uani 1 1 d . . .
H29 H 1.2344 0.1596 0.4699 0.053 Uiso 1 1 calc R F .
C30 C 1.0159(4) 0.16620(6) 0.50244(18) 0.0346(7) Uani 1 1 d . F .
H30 H 0.9663 0.1563 0.4498 0.041 Uiso 1 1 calc R . .
C31 C 0.9294(3) 0.17857(5) 0.56957(16) 0.0249(5) Uani 1 1 d . . .
C32 C 0.7101(3) 0.16586(5) 0.65082(17) 0.0234(5) Uani 1 1 d . . .
C33 C 0.6045(3) 0.14343(6) 0.6528(2) 0.0332(6) Uani 1 1 d . F .
H33 H 0.5614 0.1348 0.5958 0.040 Uiso 1 1 calc R . .
C34 C 0.5643(3) 0.13408(6) 0.7390(2) 0.0380(7) Uani 1 1 d . . .
H34 H 0.4941 0.1186 0.7415 0.046 Uiso 1 1 calc R F .
C35 C 0.6236(3) 0.14676(6) 0.8217(2) 0.0343(6) Uani 1 1 d . F .
H35 H 0.5990 0.1396 0.8812 0.041 Uiso 1 1 calc R . .
C36 C 0.7198(3) 0.17010(5) 0.81692(18) 0.0262(5) Uani 1 1 d . . .
C37 C 0.7304(3) 0.21482(6) 0.89642(17) 0.0291(6) Uani 1 1 d . . .
C38 C 0.6394(4) 0.22627(8) 0.9623(2) 0.0425(8) Uani 1 1 d . F .
H38 H 0.6127 0.2152 1.0145 0.051 Uiso 1 1 calc R . .
C39 C 0.5884(4) 0.25400(8) 0.9504(2) 0.0480(9) Uani 1 1 d . . .
H39 H 0.5218 0.2618 0.9934 0.058 Uiso 1 1 calc R F .
C40 C 0.6317(3) 0.27057(7) 0.8782(2) 0.0386(7) Uani 1 1 d . F .
H40 H 0.5934 0.2895 0.8698 0.046 Uiso 1 1 calc R . .
C41 C 0.7330(3) 0.25934(6) 0.81670(17) 0.0259(5) Uani 1 1 d . . .
C42 C 0.9513(3) 0.27312(5) 0.73520(16) 0.0259(5) Uani 1 1 d . . .
C43 C 1.0484(4) 0.29679(6) 0.72728(19) 0.0387(7) Uani 1 1 d . F .
H43 H 1.0071 0.3156 0.7255 0.046 Uiso 1 1 calc R . .
C44 C 1.2035(4) 0.29248(8) 0.7221(2) 0.0453(8) Uani 1 1 d . . .
H44 H 1.2700 0.3085 0.7183 0.054 Uiso 1 1 calc R F .
C45 C 1.2641(4) 0.26540(8) 0.7223(2) 0.0444(8) Uani 1 1 d . F .
H45 H 1.3720 0.2625 0.7193 0.053 Uiso 1 1 calc R . .
C46 C 1.1657(3) 0.24238(6) 0.7271(2) 0.0332(6) Uani 1 1 d D . .
N11 N 1.2150(12) 0.21383(19) 0.7271(10) 0.0546(10) Uani 0.569(16) 1 d PD F 1
C47 C 1.3715(8) 0.20638(18) 0.7764(8) 0.047(2) Uani 0.569(16) 1 d PD F 1
H47A H 1.3791 0.1856 0.7849 0.070 Uiso 0.569(16) 1 calc PR F 1
H47B H 1.3840 0.2158 0.8383 0.070 Uiso 0.569(16) 1 calc PR F 1
H47C H 1.4530 0.2129 0.7379 0.070 Uiso 0.569(16) 1 calc PR F 1
N11' N 1.2220(15) 0.2145(2) 0.7230(13) 0.0546(10) Uani 0.431(16) 1 d PD F 2
C47' C 1.3957(9) 0.2128(3) 0.7308(9) 0.052(3) Uani 0.431(16) 1 d PD F 2
H47D H 1.4281 0.1930 0.7439 0.078 Uiso 0.431(16) 1 calc PR F 2
H47E H 1.4385 0.2251 0.7825 0.078 Uiso 0.431(16) 1 calc PR F 2
H47F H 1.4337 0.2191 0.6713 0.078 Uiso 0.431(16) 1 calc PR F 2
C48 C 0.6881(4) 0.16517(8) 0.4771(2) 0.0473(8) Uani 1 1 d . . .
H48A H 0.7290 0.1758 0.4254 0.071 Uiso 1 1 calc R F .
H48B H 0.5777 0.1693 0.4783 0.071 Uiso 1 1 calc R . .
H48C H 0.7024 0.1446 0.4675 0.071 Uiso 1 1 calc R . .
C49 C 0.7796(6) 0.17095(9) 0.9891(2) 0.0692(13) Uani 1 1 d . . .
H49A H 0.8370 0.1825 1.0381 0.104 Uiso 1 1 calc R F .
H49B H 0.8311 0.1525 0.9842 0.104 Uiso 1 1 calc R . .
H49C H 0.6738 0.1679 1.0060 0.104 Uiso 1 1 calc R . .
C51 C 0.4002(3) 0.11954(6) 0.3138(2) 0.0362(6) Uani 1 1 d . . .
C50 C 0.7245(4) 0.30426(6) 0.7279(2) 0.0503(9) Uani 1 1 d . . .
H50A H 0.6117 0.3022 0.7217 0.075 Uiso 1 1 calc R F .
H50B H 0.7587 0.3113 0.6683 0.075 Uiso 1 1 calc R . .
H50C H 0.7551 0.3178 0.7788 0.075 Uiso 1 1 calc R . .
C52 C 0.4137(4) 0.10919(8) 0.2198(2) 0.0510(9) Uani 1 1 d . . .
H52A H 0.5092 0.1166 0.1969 0.077 Uiso 1 1 calc R . .
H52B H 0.3247 0.1157 0.1779 0.077 Uiso 1 1 calc R . .
H52C H 0.4166 0.0883 0.2205 0.077 Uiso 1 1 calc R . .
C53 C 0.2928(4) 0.16239(7) 0.9821(2) 0.0410(7) Uani 1 1 d . . .
C54 C 0.1450(11) 0.17485(19) 0.9496(7) 0.053(3) Uani 0.569(16) 1 d P F 1
H54A H 0.0810 0.1605 0.9142 0.079 Uiso 0.569(16) 1 calc PR F 1
H54B H 0.1613 0.1912 0.9084 0.079 Uiso 0.569(16) 1 calc PR F 1
H54C H 0.0926 0.1813 1.0041 0.079 Uiso 0.569(16) 1 calc PR F 1
C54' C 0.2100(15) 0.1821(2) 0.9115(10) 0.053(3) Uani 0.431(16) 1 d P F 2
H54D H 0.2533 0.2014 0.9195 0.079 Uiso 0.431(16) 1 calc PR F 2
H54E H 0.0997 0.1825 0.9212 0.079 Uiso 0.431(16) 1 calc PR F 2
H54F H 0.2229 0.1753 0.8474 0.079 Uiso 0.431(16) 1 calc PR F 2
N17 N 0.3908(4) 0.12735(7) 0.3884(2) 0.0640(9) Uani 1 1 d . . .
N18 N 0.3895(4) 0.14996(9) 1.0197(2) 0.0724(10) Uani 1 1 d . F .

loop_
_atom_site_aniso_label
_atom_site_aniso_U_11
_atom_site_aniso_U_22
_atom_site_aniso_U_33
_atom_site_aniso_U_23
_atom_site_aniso_U_13
_atom_site_aniso_U_12
Cu1 0.01411(14) 0.01384(13) 0.01064(12) -0.00076(9) 0.00165(9) 0.00131(10)
Cu2 0.01684(15) 0.01528(14) 0.01648(13) -0.00195(9) 0.00101(10) 0.00118(10)
Cl1 0.0283(3) 0.0286(3) 0.0244(3) 0.0053(2) 0.0084(2) 0.0034(2)
O1 0.0366(12) 0.0476(13) 0.0352(11) 0.0083(9) 0.0158(9) -0.0061(9)
O2 0.0338(11) 0.0367(12) 0.0420(11) 0.0065(9) 0.0001(9) -0.0049(9)
O3 0.0423(12) 0.0509(13) 0.0226(9) 0.0077(8) 0.0045(8) 0.0123(10)
O4 0.0541(14) 0.0320(12) 0.0530(13) 0.0036(9) 0.0216(11) 0.0120(10)
Cl2 0.0369(3) 0.0192(3) 0.0163(2) -0.00214(19) 0.0032(2) 0.0019(2)
O5 0.0547(14) 0.0480(13) 0.0304(10) 0.0033(9) -0.0137(10) -0.0053(11)
O6 0.0808(18) 0.0468(14) 0.0317(11) 0.0175(10) 0.0140(11) -0.0032(12)
O7 0.0537(15) 0.0624(17) 0.0631(15) -0.0325(13) 0.0165(12) 0.0105(13)
O8 0.0574(14) 0.0258(10) 0.0404(11) -0.0088(8) -0.0064(10) -0.0068(10)
Cl3 0.0243(7) 0.0180(4) 0.0230(4) 0.0015(3) 0.0033(5) -0.0022(4)
O9 0.081(2) 0.0371(18) 0.043(2) 0.0111(18) 0.0370(18) 0.0283(15)
O10 0.0303(14) 0.0187(15) 0.0309(15) 0.0023(13) 0.0038(11) 0.0040(15)
O11 0.089(3) 0.035(2) 0.043(2) -0.0114(15) -0.032(2) 0.028(2)
O12 0.042(2) 0.042(2) 0.133(4) 0.002(2) 0.025(3) -0.0197(17)
Cl3' 0.0243(7) 0.0180(4) 0.0230(4) 0.0015(3) 0.0033(5) -0.0022(4)
O9' 0.081(2) 0.0371(18) 0.043(2) 0.0111(18) 0.0370(18) 0.0283(15)
O10' 0.0303(14) 0.0187(15) 0.0309(15) 0.0023(13) 0.0038(11) 0.0040(15)
O11' 0.096(9) 0.042(7) 0.045(6) 0.029(5) 0.022(6) -0.012(7)
O12' 0.024(5) 0.029(5) 0.030(5) -0.015(4) -0.001(4) -0.007(4)
Cl3" 0.0243(7) 0.0180(4) 0.0230(4) 0.0015(3) 0.0033(5) -0.0022(4)
O9" 0.024(5) 0.029(5) 0.030(5) -0.015(4) -0.001(4) -0.007(4)
O10" 0.0303(14) 0.0187(15) 0.0309(15) 0.0023(13) 0.0038(11) 0.0040(15)
O11" 0.030(7) 0.031(7) 0.027(6) -0.007(6) 0.003(6) -0.008(6)
O12" 0.078(15) 0.058(14) 0.063(15) 0.002(9) -0.031(9) 0.024(9)
Cl4 0.0497(5) 0.0313(4) 0.0420(4) 0.0027(3) -0.0094(3) 0.0112(3)
O13 0.039(4) 0.047(3) 0.066(3) 0.008(2) 0.007(3) 0.010(2)
O14 0.075(3) 0.0336(19) 0.0369(19) 0.0059(14) -0.0241(19) 0.0065(18)
O15 0.188(7) 0.100(5) 0.059(3) -0.035(3) -0.070(4) 0.043(5)
O16 0.064(3) 0.188(6) 0.133(5) 0.079(5) 0.051(3) 0.049(4)
O13' 0.030(6) 0.041(5) 0.087(7) -0.014(4) -0.004(5) 0.014(4)
O14' 0.053(4) 0.044(4) 0.027(3) 0.000(3) -0.012(3) 0.019(3)
O15' 0.066(5) 0.077(6) 0.162(9) -0.033(6) 0.026(6) -0.050(5)
O16' 0.111(7) 0.116(7) 0.034(4) -0.008(4) 0.011(4) 0.012(6)
C1 0.0183(10) 0.0153(9) 0.0137(8) -0.0010(7) 0.0047(7) 0.0000(7)
N1 0.0146(9) 0.0143(9) 0.0127(8) -0.0009(7) -0.0007(7) 0.0004(7)
N2 0.0141(9) 0.0148(9) 0.0135(8) -0.0022(7) 0.0019(7) -0.0013(7)
N3 0.0163(10) 0.0160(9) 0.0130(8) 0.0013(7) 0.0011(7) -0.0009(7)
N' 0.0183(10) 0.0153(9) 0.0137(8) -0.0010(7) 0.0047(7) 0.0000(7)
C1A 0.0146(9) 0.0143(9) 0.0127(8) -0.0009(7) -0.0007(7) 0.0004(7)
C1B 0.0141(9) 0.0148(9) 0.0135(8) -0.0022(7) 0.0019(7) -0.0013(7)
C1C 0.0163(10) 0.0160(9) 0.0130(8) 0.0013(7) 0.0011(7) -0.0009(7)
N4 0.0196(10) 0.0179(10) 0.0199(9) -0.0049(7) 0.0005(7) -0.0016(8)
N5 0.0167(10) 0.0213(10) 0.0206(9) -0.0029(7) 0.0034(7) -0.0057(8)
N6 0.0203(10) 0.0154(9) 0.0217(9) 0.0032(7) 0.0055(8) 0.0003(7)
N7 0.0256(11) 0.0140(9) 0.0176(9) 0.0006(7) 0.0012(8) -0.0029(8)
C2 0.0196(11) 0.0129(10) 0.0142(9) 0.0008(7) 0.0033(8) -0.0008(8)
C3 0.0280(13) 0.0203(11) 0.0149(10) -0.0014(8) 0.0049(9) 0.0030(10)
C4 0.0286(13) 0.0253(13) 0.0204(11) -0.0026(9) 0.0086(10) 0.0063(10)
C5 0.0197(12) 0.0237(12) 0.0234(11) -0.0010(9) 0.0055(9) 0.0047(9)
C6 0.0205(12) 0.0138(10) 0.0174(10) 0.0019(8) 0.0045(8) -0.0002(8)
C7 0.0190(11) 0.0140(10) 0.0180(10) -0.0025(8) -0.0011(8) -0.0009(8)
C8 0.0172(12) 0.0264(13) 0.0291(12) 0.0019(10) -0.0025(10) 0.0026(9)
C9 0.0290(14) 0.0273(13) 0.0221(11) 0.0038(10) -0.0074(10) 0.0054(11)
C10 0.0319(14) 0.0187(11) 0.0155(10) 0.0012(8) -0.0001(9) 0.0028(10)
C11 0.0233(12) 0.0111(10) 0.0157(10) -0.0019(7) 0.0005(8) 0.0020(8)
C12 0.0152(11) 0.0167(10) 0.0144(9) -0.0016(8) -0.0004(8) -0.0024(8)
C13 0.0197(12) 0.0243(12) 0.0122(9) -0.0022(8) 0.0024(8) -0.0037(9)
C14 0.0215(12) 0.0244(12) 0.0185(11) -0.0079(9) 0.0042(9) 0.0012(9)
C15 0.0199(12) 0.0185(11) 0.0219(11) -0.0032(8) 0.0019(9) 0.0035(9)
C16 0.0157(11) 0.0138(10) 0.0158(10) -0.0029(8) -0.0002(8) -0.0029(8)
C17 0.0158(11) 0.0177(10) 0.0151(10) 0.0016(8) 0.0023(8) -0.0024(8)
C18 0.0248(13) 0.0198(12) 0.0240(11) 0.0027(9) -0.0003(9) 0.0036(10)
C19 0.0312(14) 0.0293(14) 0.0183(11) 0.0036(9) -0.0061(10) 0.0055(11)
C20 0.0268(13) 0.0291(13) 0.0140(10) -0.0012(9) -0.0026(9) 0.0007(10)
C21 0.0164(11) 0.0181(10) 0.0138(9) 0.0016(8) 0.0030(8) -0.0011(8)
C22 0.0249(13) 0.0250(13) 0.0294(12) -0.0095(10) 0.0006(10) -0.0066(10)
C23 0.0215(13) 0.0293(13) 0.0320(13) -0.0045(10) 0.0070(10) -0.0081(10)
C24 0.0313(14) 0.0247(13) 0.0308(13) 0.0094(10) 0.0089(11) -0.0008(11)
C25 0.0426(16) 0.0169(12) 0.0276(13) 0.0004(9) -0.0009(11) -0.0072(11)
C26 0.0226(11) 0.0199(10) 0.0260(10) -0.0036(8) 0.0043(8) 0.0056(8)
N8 0.0216(11) 0.0178(10) 0.0222(10) -0.0006(8) 0.0009(8) 0.0002(8)
N9 0.0211(11) 0.0231(11) 0.0181(9) -0.0051(8) 0.0002(8) 0.0010(8)
N10 0.0231(11) 0.0202(11) 0.0260(10) -0.0012(8) -0.0001(8) -0.0029(8)
N" 0.0226(11) 0.0199(10) 0.0260(10) -0.0036(8) 0.0043(8) 0.0056(8)
C26A 0.0216(11) 0.0178(10) 0.0222(10) -0.0006(8) 0.0009(8) 0.0002(8)
C26B 0.0211(11) 0.0231(11) 0.0181(9) -0.0051(8) 0.0002(8) 0.0010(8)
C26C 0.0231(11) 0.0202(11) 0.0260(10) -0.0012(8) -0.0001(8) -0.0029(8)
N12 0.0357(13) 0.0316(12) 0.0183(10) -0.0081(8) -0.0025(9) -0.0010(10)
N13 0.0574(17) 0.0322(13) 0.0244(11) 0.0104(9) -0.0044(11) -0.0065(12)
N14 0.0381(13) 0.0207(11) 0.0307(11) -0.0014(9) -0.0036(10) 0.0093(10)
C27 0.0269(14) 0.0281(14) 0.0445(16) 0.0015(11) 0.0064(12) 0.0072(11)
C28 0.0339(17) 0.0465(19) 0.058(2) 0.0168(15) 0.0251(15) 0.0177(14)
C29 0.063(2) 0.0365(17) 0.0386(16) 0.0130(13) 0.0344(16) 0.0235(15)
C30 0.064(2) 0.0214(12) 0.0211(12) 0.0025(9) 0.0166(12) 0.0090(13)
C31 0.0376(15) 0.0173(11) 0.0203(11) -0.0003(9) 0.0055(10) 0.0035(10)
C32 0.0234(12) 0.0188(11) 0.0272(12) -0.0047(9) -0.0022(10) 0.0057(9)
C33 0.0288(14) 0.0222(13) 0.0475(16) -0.0098(11) -0.0024(12) -0.0017(11)
C34 0.0263(14) 0.0226(13) 0.066(2) -0.0001(13) 0.0084(14) -0.0066(11)
C35 0.0296(14) 0.0285(14) 0.0459(16) 0.0085(12) 0.0105(12) -0.0019(11)
C36 0.0270(13) 0.0223(12) 0.0292(12) 0.0051(10) 0.0025(10) 0.0015(10)
C37 0.0292(14) 0.0383(16) 0.0195(11) -0.0027(10) -0.0003(10) -0.0050(11)
C38 0.0358(17) 0.067(2) 0.0262(14) -0.0083(14) 0.0102(12) -0.0122(15)
C39 0.0318(16) 0.073(3) 0.0403(17) -0.0321(16) 0.0110(13) -0.0010(16)
C40 0.0321(15) 0.0402(17) 0.0428(16) -0.0242(13) -0.0013(13) 0.0090(13)
C41 0.0234(13) 0.0270(13) 0.0263(12) -0.0129(10) -0.0038(10) 0.0036(10)
C42 0.0373(15) 0.0200(12) 0.0191(11) -0.0003(9) -0.0037(10) -0.0023(11)
C43 0.066(2) 0.0221(13) 0.0267(13) -0.0005(10) -0.0045(13) -0.0124(13)
C44 0.056(2) 0.0476(19) 0.0317(15) -0.0001(13) 0.0023(14) -0.0324(17)
C45 0.0325(16) 0.058(2) 0.0427(17) -0.0060(15) 0.0049(13) -0.0192(15)
C46 0.0241(14) 0.0381(16) 0.0369(14) -0.0041(12) -0.0004(11) -0.0049(12)
N11 0.0199(15) 0.0548(19) 0.085(2) -0.0198(16) -0.0181(15) 0.0122(13)
C47 0.020(3) 0.061(4) 0.059(5) 0.004(4) -0.003(3) 0.006(3)
N11' 0.0199(15) 0.0548(19) 0.085(2) -0.0198(16) -0.0181(15) 0.0122(13)
C47' 0.013(4) 0.094(8) 0.048(6) 0.017(5) 0.001(4) 0.001(4)
C48 0.063(2) 0.051(2) 0.0253(14) -0.0138(13) -0.0104(14) -0.0055(17)
C49 0.114(4) 0.062(3) 0.0277(16) 0.0209(16) -0.0134(19) -0.022(2)
C51 0.0365(16) 0.0258(14) 0.0434(16) -0.0014(12) -0.0124(13) 0.0065(12)
C50 0.067(2) 0.0244(15) 0.056(2) -0.0028(13) -0.0101(17) 0.0205(15)
C52 0.070(2) 0.054(2) 0.0282(15) 0.0027(14) 0.0008(15) -0.0298(18)
C53 0.0455(19) 0.0385(17) 0.0386(16) -0.0043(13) 0.0015(14) -0.0041(14)
C54 0.055(5) 0.042(4) 0.059(5) -0.015(3) -0.007(4) 0.011(3)
C54' 0.045(6) 0.040(5) 0.071(7) -0.001(5) -0.008(5) 0.000(4)
N17 0.070(2) 0.066(2) 0.0546(18) -0.0295(16) -0.0064(16) 0.0260(17)
N18 0.076(2) 0.089(3) 0.0495(19) 0.0192(18) -0.0063(17) 0.005(2)

loop_
_atom_type_symbol
_atom_type_description
_atom_type_scat_dispersion_real
_atom_type_scat_dispersion_imag
_atom_type_scat_source
C C 0.0033 0.0016 'International Tables Vol C Tables 4.2.6.8 and 6.1.1.4'
H H 0.0000 0.0000 'International Tables Vol C Tables 4.2.6.8 and 6.1.1.4'
N N 0.0061 0.0033 'International Tables Vol C Tables 4.2.6.8 and 6.1.1.4'
O O 0.0106 0.0060 'International Tables Vol C Tables 4.2.6.8 and 6.1.1.4'
Cl Cl 0.1484 0.1585 'International Tables Vol C Tables 4.2.6.8 and 6.1.1.4'
Cu Cu 0.3201 1.2651 'International Tables Vol C Tables 4.2.6.8 and 6.1.1.4'

loop_
_geom_angle_atom_site_label_1
_geom_angle_atom_site_label_2
_geom_angle_atom_site_label_3
_geom_angle
_geom_angle_site_symmetry_1
_geom_angle_site_symmetry_3
_geom_angle_publ_flag
N1 Cu1 N3 178.53(8) . . ?
N1 Cu1 N2 89.45(8) . . ?
N3 Cu1 N2 90.44(8) . . ?
N1 Cu1 C1 90.89(8) . . ?
N3 Cu1 C1 89.22(8) . . ?
N2 Cu1 C1 179.55(8) . . ?
N9 Cu2 C26 175.93(9) . . ?
N9 Cu2 N8 92.22(9) . . ?
C26 Cu2 N8 87.67(9) . . ?
N9 Cu2 N10 87.63(9) . . ?
C26 Cu2 N10 92.23(9) . . ?
N8 Cu2 N10 176.53(9) . . ?
O1 Cl1 O4 110.12(13) . . ?
O1 Cl1 O3 110.01(13) . . ?
O4 Cl1 O3 110.08(13) . . ?
O1 Cl1 O2 108.21(13) . . ?
O4 Cl1 O2 109.30(14) . . ?
O3 Cl1 O2 109.09(13) . . ?
O7 Cl2 O6 109.37(16) . . ?
O7 Cl2 O5 109.38(15) . . ?
O6 Cl2 O5 108.71(14) . . ?
O7 Cl2 O8 110.79(15) . . ?
O6 Cl2 O8 109.00(14) . . ?
O5 Cl2 O8 109.55(13) . . ?
O12 Cl3 O11 109.6(3) . . ?
O12 Cl3 O9 110.2(3) . . ?
O11 Cl3 O9 107.6(3) . . ?
O12 Cl3 O10 110.6(3) . . ?
O11 Cl3 O10 109.3(3) . . ?
O9 Cl3 O10 109.5(3) . . ?
O11' Cl3' O12' 111.0(7) . . ?
O11' Cl3' O9' 109.8(8) . . ?
O12' Cl3' O9' 109.8(8) . . ?
O11' Cl3' O10' 109.2(9) . . ?
O12' Cl3' O10' 108.0(9) . . ?
O9' Cl3' O10' 109.0(9) . . ?
O9" Cl3" O11" 109.1(8) . . ?
O9" Cl3" O10" 111.7(10) . . ?
O11" Cl3" O10" 109.6(10) . . ?
O9" Cl3" O12" 109.5(10) . . ?
O11" Cl3" O12" 107.4(10) . . ?
O10" Cl3" O12" 109.4(10) . . ?
O15 Cl4 O13' 123.1(7) . . ?
O15 Cl4 O14' 121.3(4) . . ?
O13' Cl4 O14' 115.3(7) . . ?
O15 Cl4 O16 116.1(5) . . ?
O13' Cl4 O16 94.9(7) . . ?
O14' Cl4 O16 61.0(4) . . ?
O15 Cl4 O15' 33.0(5) . . ?
O13' Cl4 O15' 113.2(7) . . ?
O14' Cl4 O15' 116.8(6) . . ?
O16 Cl4 O15' 146.7(6) . . ?
O15 Cl4 O13 110.0(4) . . ?
O13' Cl4 O13 14.7(9) . . ?
O14' Cl4 O13 127.0(4) . . ?
O16 Cl4 O13 108.2(4) . . ?
O15' Cl4 O13 98.6(7) . . ?
O15 Cl4 O14 110.3(3) . . ?
O13' Cl4 O14 104.1(8) . . ?
O14' Cl4 O14 46.3(3) . . ?
O16 Cl4 O14 106.2(3) . . ?
O15' Cl4 O14 84.7(6) . . ?
O13 Cl4 O14 105.4(4) . . ?
O15 Cl4 O16' 68.6(5) . . ?
O13' Cl4 O16' 106.1(8) . . ?
O14' Cl4 O16' 101.3(5) . . ?
O16 Cl4 O16' 51.3(4) . . ?
O15' Cl4 O16' 101.6(6) . . ?
O13 Cl4 O16' 109.0(6) . . ?
O14 Cl4 O16' 143.5(4) . . ?
C6 C1 C2 119.77(18) . . ?
C6 C1 Cu1 119.43(15) . . ?
C2 C1 Cu1 120.66(15) . . ?
C7 N1 C11 119.45(19) . . ?
C7 N1 Cu1 119.83(15) . . ?
C11 N1 Cu1 120.71(15) . . ?
C16 N2 C12 119.74(18) . . ?
C16 N2 Cu1 120.24(14) . . ?
C12 N2 Cu1 119.99(15) . . ?
C17 N3 C21 119.93(19) . . ?
C17 N3 Cu1 119.88(15) . . ?
C21 N3 Cu1 120.19(15) . . ?
C21 N4 C2 119.90(19) . . ?
C21 N4 C22 117.8(2) . . ?
C2 N4 C22 118.02(19) . . ?
C6 N5 C7 118.51(18) . . ?
C6 N5 C23 117.37(19) . . ?
C7 N5 C23 117.71(19) . . ?
C12 N6 C11 118.88(18) . . ?
C12 N6 C24 118.06(19) . . ?
C11 N6 C24 117.79(19) . . ?
C17 N7 C16 118.46(18) . . ?
C17 N7 C25 118.00(19) . . ?
C16 N7 C25 117.75(19) . . ?
C1 C2 N4 118.97(19) . . ?
C1 C2 C3 120.7(2) . . ?
N4 C2 C3 120.2(2) . . ?
C4 C3 C2 119.1(2) . . ?
C4 C3 H3 120.4 . . ?
C2 C3 H3 120.4 . . ?
C3 C4 C5 120.4(2) . . ?
C3 C4 H4 119.8 . . ?
C5 C4 H4 119.8 . . ?
C4 C5 C6 118.9(2) . . ?
C4 C5 H5 120.6 . . ?
C6 C5 H5 120.6 . . ?
C1 C6 N5 118.62(19) . . ?
C1 C6 C5 120.8(2) . . ?
N5 C6 C5 120.5(2) . . ?
N1 C7 C8 121.1(2) . . ?
N1 C7 N5 118.33(19) . . ?
C8 C7 N5 120.5(2) . . ?
C9 C8 C7 118.6(2) . . ?
C9 C8 H8 120.7 . . ?
C7 C8 H8 120.7 . . ?
C10 C9 C8 121.0(2) . . ?
C10 C9 H9 119.5 . . ?
C8 C9 H9 119.5 . . ?
C9 C10 C11 118.5(2) . . ?
C9 C10 H10 120.8 . . ?
C11 C10 H10 120.8 . . ?
N1 C11 N6 118.59(19) . . ?
N1 C11 C10 121.0(2) . . ?
N6 C11 C10 120.3(2) . . ?
N2 C12 N6 119.04(19) . . ?
N2 C12 C13 120.6(2) . . ?
N6 C12 C13 120.36(19) . . ?
C14 C13 C12 119.0(2) . . ?
C14 C13 H13 120.5 . . ?
C12 C13 H13 120.5 . . ?
C13 C14 C15 120.6(2) . . ?
C13 C14 H14 119.7 . . ?
C15 C14 H14 119.7 . . ?
C14 C15 C16 118.9(2) . . ?
C14 C15 H15 120.5 . . ?
C16 C15 H15 120.5 . . ?
N2 C16 C15 120.9(2) . . ?
N2 C16 N7 118.94(19) . . ?
C15 C16 N7 120.0(2) . . ?
N3 C17 N7 119.31(19) . . ?
N3 C17 C18 120.9(2) . . ?
N7 C17 C18 119.7(2) . . ?
C19 C18 C17 118.5(2) . . ?
C19 C18 H18 120.7 . . ?
C17 C18 H18 120.7 . . ?
C20 C19 C18 120.9(2) . . ?
C20 C19 H19 119.6 . . ?
C18 C19 H19 119.6 . . ?
C19 C20 C21 119.4(2) . . ?
C19 C20 H20 120.3 . . ?
C21 C20 H20 120.3 . . ?
N3 C21 N4 119.63(19) . . ?
N3 C21 C20 120.3(2) . . ?
N4 C21 C20 120.1(2) . . ?
N4 C22 H22A 109.5 . . ?
N4 C22 H22B 109.5 . . ?
H22A C22 H22B 109.5 . . ?
N4 C22 H22C 109.5 . . ?
H22A C22 H22C 109.5 . . ?
H22B C22 H22C 109.5 . . ?
N5 C23 H23A 109.5 . . ?
N5 C23 H23B 109.5 . . ?
H23A C23 H23B 109.5 . . ?
N5 C23 H23C 109.5 . . ?
H23A C23 H23C 109.5 . . ?
H23B C23 H23C 109.5 . . ?
N6 C24 H24A 109.5 . . ?
N6 C24 H24B 109.5 . . ?
H24A C24 H24B 109.5 . . ?
N6 C24 H24C 109.5 . . ?
H24A C24 H24C 109.5 . . ?
H24B C24 H24C 109.5 . . ?
N7 C25 H25A 109.5 . . ?
N7 C25 H25B 109.5 . . ?
H25A C25 H25B 109.5 . . ?
N7 C25 H25C 109.5 . . ?
H25A C25 H25C 109.5 . . ?
H25B C25 H25C 109.5 . . ?
C31 C26 C27 120.0(2) . . ?
C31 C26 Cu2 121.08(17) . . ?
C27 C26 Cu2 118.90(18) . . ?
C32 N8 C36 120.2(2) . . ?
C32 N8 Cu2 120.93(17) . . ?
C36 N8 Cu2 118.79(17) . . ?
C37 N9 C41 120.8(2) . . ?
C37 N9 Cu2 118.61(18) . . ?
C41 N9 Cu2 120.41(17) . . ?
C42 N10 C46 120.8(2) . . ?
C42 N10 Cu2 121.21(18) . . ?
C46 N10 Cu2 117.93(18) . . ?
C32 N12 C31 119.0(2) . . ?
C32 N12 C48 118.1(2) . . ?
C31 N12 C48 117.6(2) . . ?
C37 N13 C36 115.2(2) . . ?
C37 N13 C49 116.8(3) . . ?
C36 N13 C49 116.3(3) . . ?
C41 N14 C42 119.7(2) . . ?
C41 N14 C50 118.1(2) . . ?
C42 N14 C50 117.5(3) . . ?
C26 C27 C28 120.8(3) . . ?
C26 C27 N11' 117.8(7) . . ?
C28 C27 N11' 121.4(7) . . ?
C26 C27 N11 114.8(6) . . ?
C28 C27 N11 124.4(6) . . ?
N11' C27 N11 3.8(16) . . ?
C29 C28 C27 119.1(3) . . ?
C29 C28 H28 120.5 . . ?
C27 C28 H28 120.5 . . ?
C30 C29 C28 120.7(3) . . ?
C30 C29 H29 119.7 . . ?
C28 C29 H29 119.7 . . ?
C29 C30 C31 118.8(3) . . ?
C29 C30 H30 120.6 . . ?
C31 C30 H30 120.6 . . ?
C26 C31 N12 118.5(2) . . ?
C26 C31 C30 120.4(3) . . ?
N12 C31 C30 121.0(2) . . ?
N8 C32 N12 118.1(2) . . ?
N8 C32 C33 120.2(2) . . ?
N12 C32 C33 121.6(2) . . ?
C34 C33 C32 118.6(3) . . ?
C34 C33 H33 120.7 . . ?
C32 C33 H33 120.7 . . ?
C35 C34 C33 121.2(3) . . ?
C35 C34 H34 119.4 . . ?
C33 C34 H34 119.4 . . ?
C34 C35 C36 118.8(3) . . ?
C34 C35 H35 120.6 . . ?
C36 C35 H35 120.6 . . ?
N8 C36 C35 120.7(2) . . ?
N8 C36 N13 116.6(2) . . ?
C35 C36 N13 122.7(2) . . ?
N9 C37 C38 120.4(3) . . ?
N9 C37 N13 116.9(2) . . ?
C38 C37 N13 122.6(3) . . ?
C39 C38 C37 118.6(3) . . ?
C39 C38 H38 120.7 . . ?
C37 C38 H38 120.7 . . ?
C40 C39 C38 121.4(3) . . ?
C40 C39 H39 119.3 . . ?
C38 C39 H39 119.3 . . ?
C39 C40 C41 119.1(3) . . ?
C39 C40 H40 120.4 . . ?
C41 C40 H40 120.4 . . ?
N9 C41 N14 119.4(2) . . ?
N9 C41 C40 119.3(3) . . ?
N14 C41 C40 121.3(3) . . ?
N10 C42 N14 119.1(2) . . ?
N10 C42 C43 119.3(3) . . ?
N14 C42 C43 121.5(3) . . ?
C44 C43 C42 119.3(3) . . ?
C44 C43 H43 120.4 . . ?
C42 C43 H43 120.4 . . ?
C43 C44 C45 121.0(3) . . ?
C43 C44 H44 119.5 . . ?
C45 C44 H44 119.5 . . ?
C44 C45 C46 118.8(3) . . ?
C44 C45 H45 120.6 . . ?
C46 C45 H45 120.6 . . ?
N10 C46 C45 120.7(3) . . ?
N10 C46 N11' 118.8(7) . . ?
C45 C46 N11' 120.4(8) . . ?
N10 C46 N11 115.7(6) . . ?
C45 C46 N11 123.6(6) . . ?
N11' C46 N11 3.8(16) . . ?
C27 N11 C46 115.9(7) . . ?
C27 N11 C47 119.0(6) . . ?
C46 N11 C47 118.8(6) . . ?
C27 N11' C46 116.7(8) . . ?
C27 N11' C47' 111.5(10) . . ?
C46 N11' C47' 113.5(11) . . ?
N11' C47' H47D 109.5 . . ?
N11' C47' H47E 109.5 . . ?
H47D C47' H47E 109.5 . . ?
N11' C47' H47F 109.5 . . ?
H47D C47' H47F 109.5 . . ?
H47E C47' H47F 109.5 . . ?
N12 C48 H48A 109.5 . . ?
N12 C48 H48B 109.5 . . ?
H48A C48 H48B 109.5 . . ?
N12 C48 H48C 109.5 . . ?
H48A C48 H48C 109.5 . . ?
H48B C48 H48C 109.5 . . ?
N13 C49 H49A 109.5 . . ?
N13 C49 H49B 109.5 . . ?
H49A C49 H49B 109.5 . . ?
N13 C49 H49C 109.5 . . ?
H49A C49 H49C 109.5 . . ?
H49B C49 H49C 109.5 . . ?
N17 C51 C52 179.0(4) . . ?
N14 C50 H50A 109.5 . . ?
N14 C50 H50B 109.5 . . ?
H50A C50 H50B 109.5 . . ?
N14 C50 H50C 109.5 . . ?
H50A C50 H50C 109.5 . . ?
H50B C50 H50C 109.5 . . ?
C51 C52 H52A 109.5 . . ?
C51 C52 H52B 109.5 . . ?
H52A C52 H52B 109.5 . . ?
C51 C52 H52C 109.5 . . ?
H52A C52 H52C 109.5 . . ?
H52B C52 H52C 109.5 . . ?
N18 C53 C54 165.8(6) . . ?
N18 C53 C54' 159.3(7) . . ?
C54 C53 C54' 34.9(4) . . ?
C53 C54 H54A 109.5 . . ?
C53 C54 H54B 109.5 . . ?
C53 C54 H54C 109.5 . . ?
C53 C54' H54D 109.5 . . ?
C53 C54' H54E 109.5 . . ?
H54D C54' H54E 109.5 . . ?
C53 C54' H54F 109.5 . . ?
H54D C54' H54F 109.5 . . ?
H54E C54' H54F 109.5 . . ?

loop_
_geom_bond_atom_site_label_1
_geom_bond_atom_site_label_2
_geom_bond_distance
_geom_bond_site_symmetry_2
_geom_bond_publ_flag
Cu1 N1 1.9154(18) . ?
Cu1 N3 1.9204(19) . ?
Cu1 N2 1.9212(18) . ?
Cu1 C1 1.9213(18) . ?
Cu2 N9 1.902(2) . ?
Cu2 C26 1.904(2) . ?
Cu2 N8 1.904(2) . ?
Cu2 N10 1.904(2) . ?
Cl1 O1 1.4370(19) . ?
Cl1 O4 1.440(2) . ?
Cl1 O3 1.4383(19) . ?
Cl1 O2 1.449(2) . ?
Cl2 O7 1.421(2) . ?
Cl2 O6 1.429(2) . ?
Cl2 O5 1.436(2) . ?
Cl2 O8 1.437(2) . ?
Cl3 O12 1.411(3) . ?
Cl3 O11 1.427(5) . ?
Cl3 O9 1.432(3) . ?
Cl3 O10 1.448(4) . ?
Cl3' O11' 1.429(8) . ?
Cl3' O12' 1.437(8) . ?
Cl3' O9' 1.449(9) . ?
Cl3' O10' 1.452(9) . ?
Cl3" O9" 1.420(9) . ?
Cl3" O11" 1.430(9) . ?
Cl3" O10" 1.430(10) . ?
Cl3" O12" 1.447(10) . ?
Cl4 O15 1.375(5) . ?
Cl4 O13' 1.400(8) . ?
Cl4 O14' 1.404(5) . ?
Cl4 O16 1.411(5) . ?
Cl4 O15' 1.418(7) . ?
Cl4 O13 1.431(5) . ?
Cl4 O14 1.467(3) . ?
Cl4 O16' 1.504(6) . ?
C1 C6 1.367(3) . ?
C1 C2 1.369(3) . ?
N1 C7 1.360(3) . ?
N1 C11 1.365(3) . ?
N2 C16 1.364(3) . ?
N2 C12 1.368(3) . ?
N3 C17 1.367(3) . ?
N3 C21 1.374(3) . ?
N4 C21 1.385(3) . ?
N4 C2 1.385(3) . ?
N4 C22 1.466(3) . ?
N5 C6 1.390(3) . ?
N5 C7 1.396(3) . ?
N5 C23 1.469(3) . ?
N6 C12 1.390(3) . ?
N6 C11 1.396(3) . ?
N6 C24 1.468(3) . ?
N7 C17 1.389(3) . ?
N7 C16 1.395(3) . ?
N7 C25 1.467(3) . ?
C2 C3 1.394(3) . ?
C3 C4 1.379(4) . ?
C3 H3 0.9500 . ?
C4 C5 1.388(3) . ?
C4 H4 0.9500 . ?
C5 C6 1.393(3) . ?
C5 H5 0.9500 . ?
C7 C8 1.389(3) . ?
C8 C9 1.383(3) . ?
C8 H8 0.9500 . ?
C9 C10 1.372(4) . ?
C9 H9 0.9500 . ?
C10 C11 1.397(3) . ?
C10 H10 0.9500 . ?
C12 C13 1.397(3) . ?
C13 C14 1.377(3) . ?
C13 H13 0.9500 . ?
C14 C15 1.380(3) . ?
C14 H14 0.9500 . ?
C15 C16 1.392(3) . ?
C15 H15 0.9500 . ?
C17 C18 1.398(3) . ?
C18 C19 1.384(3) . ?
C18 H18 0.9500 . ?
C19 C20 1.376(4) . ?
C19 H19 0.9500 . ?
C20 C21 1.391(3) . ?
C20 H20 0.9500 . ?
C22 H22A 0.9800 . ?
C22 H22B 0.9800 . ?
C22 H22C 0.9800 . ?
C23 H23A 0.9800 . ?
C23 H23B 0.9800 . ?
C23 H23C 0.9800 . ?
C24 H24A 0.9800 . ?
C24 H24B 0.9800 . ?
C24 H24C 0.9800 . ?
C25 H25A 0.9800 . ?
C25 H25B 0.9800 . ?
C25 H25C 0.9800 . ?
C26 C31 1.356(3) . ?
C26 C27 1.359(3) . ?
N8 C32 1.358(3) . ?
N8 C36 1.364(3) . ?
N9 C37 1.362(3) . ?
N9 C41 1.366(3) . ?
N10 C42 1.357(3) . ?
N10 C46 1.360(3) . ?
N12 C32 1.386(3) . ?
N12 C31 1.387(4) . ?
N12 C48 1.476(3) . ?
N13 C37 1.405(4) . ?
N13 C36 1.409(4) . ?
N13 C49 1.477(4) . ?
N14 C41 1.383(4) . ?
N14 C42 1.387(4) . ?
N14 C50 1.471(3) . ?
C27 C28 1.377(4) . ?
C27 N11' 1.394(9) . ?
C27 N11 1.400(8) . ?
C28 C29 1.374(5) . ?
C28 H28 0.9500 . ?
C29 C30 1.369(5) . ?
C29 H29 0.9500 . ?
C30 C31 1.392(3) . ?
C30 H30 0.9500 . ?
C32 C33 1.395(4) . ?
C33 C34 1.374(4) . ?
C33 H33 0.9500 . ?
C34 C35 1.374(4) . ?
C34 H34 0.9500 . ?
C35 C36 1.381(4) . ?
C35 H35 0.9500 . ?
C37 C38 1.385(4) . ?
C38 C39 1.377(5) . ?
C38 H38 0.9500 . ?
C39 C40 1.366(5) . ?
C39 H39 0.9500 . ?
C40 C41 1.396(4) . ?
C40 H40 0.9500 . ?
C42 C43 1.403(4) . ?
C43 C44 1.369(5) . ?
C43 H43 0.9500 . ?
C44 C45 1.373(5) . ?
C44 H44 0.9500 . ?
C45 C46 1.381(4) . ?
C45 H45 0.9500 . ?
C46 N11' 1.397(9) . ?
C46 N11 1.403(8) . ?
N11 C47 1.512(7) . ?
C47 H47A 0.9800 . ?
C47 H47B 0.9800 . ?
C47 H47C 0.9800 . ?
N11' C47' 1.504(10) . ?
C47' H47D 0.9800 . ?
C47' H47E 0.9800 . ?
C47' H47F 0.9800 . ?
C48 H48A 0.9800 . ?
C48 H48B 0.9800 . ?
C48 H48C 0.9800 . ?
C49 H49A 0.9800 . ?
C49 H49B 0.9800 . ?
C49 H49C 0.9800 . ?
C51 N17 1.130(4) . ?
C51 C52 1.434(4) . ?
C50 H50A 0.9800 . ?
C50 H50B 0.9800 . ?
C50 H50C 0.9800 . ?
C52 H52A 0.9800 . ?
C52 H52B 0.9800 . ?
C52 H52C 0.9800 . ?
C53 N18 1.117(5) . ?
C53 C54 1.446(8) . ?
C53 C54' 1.497(11) . ?
C54 H54A 0.9800 . ?
C54 H54B 0.9800 . ?
C54 H54C 0.9800 . ?
C54' H54D 0.9800 . ?
C54' H54E 0.9800 . ?
C54' H54F 0.9800 . ?

loop_
_geom_torsion_atom_site_label_1
_geom_torsion_atom_site_label_2
_geom_torsion_atom_site_label_3
_geom_torsion_atom_site_label_4
_geom_torsion
_geom_torsion_site_symmetry_1
_geom_torsion_site_symmetry_2
_geom_torsion_site_symmetry_3
_geom_torsion_site_symmetry_4
_geom_torsion_publ_flag
N1 Cu1 C1 C6 36.44(17) . . . . ?
N3 Cu1 C1 C6 -142.09(17) . . . . ?
N2 Cu1 C1 C6 -101(14) . . . . ?
N1 Cu1 C1 C2 -139.43(17) . . . . ?
N3 Cu1 C1 C2 42.04(17) . . . . ?
N2 Cu1 C1 C2 83(13) . . . . ?
N3 Cu1 N1 C7 54(3) . . . . ?
N2 Cu1 N1 C7 139.12(17) . . . . ?
C1 Cu1 N1 C7 -40.58(17) . . . . ?
N3 Cu1 N1 C11 -125(3) . . . . ?
N2 Cu1 N1 C11 -39.69(17) . . . . ?
C1 Cu1 N1 C11 140.61(17) . . . . ?
N1 Cu1 N2 C16 -140.61(17) . . . . ?
N3 Cu1 N2 C16 37.93(17) . . . . ?
C1 Cu1 N2 C16 -3(13) . . . . ?
N1 Cu1 N2 C12 41.42(17) . . . . ?
N3 Cu1 N2 C12 -140.04(17) . . . . ?
C1 Cu1 N2 C12 179(100) . . . . ?
N1 Cu1 N3 C17 47(3) . . . . ?
N2 Cu1 N3 C17 -38.70(17) . . . . ?
C1 Cu1 N3 C17 141.01(17) . . . . ?
N1 Cu1 N3 C21 -134(3) . . . . ?
N2 Cu1 N3 C21 140.89(17) . . . . ?
C1 Cu1 N3 C21 -39.41(17) . . . . ?
C6 C1 C2 N4 174.42(19) . . . . ?
Cu1 C1 C2 N4 -9.7(3) . . . . ?
C6 C1 C2 C3 -2.3(3) . . . . ?
Cu1 C1 C2 C3 173.54(16) . . . . ?
C21 N4 C2 C1 -42.6(3) . . . . ?
C22 N4 C2 C1 161.2(2) . . . . ?
C21 N4 C2 C3 134.2(2) . . . . ?
C22 N4 C2 C3 -22.1(3) . . . . ?
C1 C2 C3 C4 3.8(3) . . . . ?
N4 C2 C3 C4 -172.9(2) . . . . ?
C2 C3 C4 C5 -1.3(4) . . . . ?
C3 C4 C5 C6 -2.6(4) . . . . ?
C2 C1 C6 N5 177.11(19) . . . . ?
Cu1 C1 C6 N5 1.2(3) . . . . ?
C2 C1 C6 C5 -1.7(3) . . . . ?
Cu1 C1 C6 C5 -177.62(17) . . . . ?
C7 N5 C6 C1 -52.7(3) . . . . ?
C23 N5 C6 C1 156.0(2) . . . . ?
C7 N5 C6 C5 126.1(2) . . . . ?
C23 N5 C6 C5 -25.1(3) . . . . ?
C4 C5 C6 C1 4.2(3) . . . . ?
C4 C5 C6 N5 -174.6(2) . . . . ?
C11 N1 C7 C8 3.7(3) . . . . ?
Cu1 N1 C7 C8 -175.08(18) . . . . ?
C11 N1 C7 N5 -174.53(19) . . . . ?
Cu1 N1 C7 N5 6.7(3) . . . . ?
C6 N5 C7 N1 48.2(3) . . . . ?
C23 N5 C7 N1 -160.6(2) . . . . ?
C6 N5 C7 C8 -130.1(2) . . . . ?
C23 N5 C7 C8 21.1(3) . . . . ?
N1 C7 C8 C9 -5.1(4) . . . . ?
N5 C7 C8 C9 173.1(2) . . . . ?
C7 C8 C9 C10 1.1(4) . . . . ?
C8 C9 C10 C11 4.1(4) . . . . ?
C7 N1 C11 N6 -174.78(19) . . . . ?
Cu1 N1 C11 N6 4.0(3) . . . . ?
C7 N1 C11 C10 1.7(3) . . . . ?
Cu1 N1 C11 C10 -179.50(16) . . . . ?
C12 N6 C11 N1 47.8(3) . . . . ?
C24 N6 C11 N1 -158.3(2) . . . . ?
C12 N6 C11 C10 -128.7(2) . . . . ?
C24 N6 C11 C10 25.2(3) . . . . ?
C9 C10 C11 N1 -5.6(3) . . . . ?
C9 C10 C11 N6 170.8(2) . . . . ?
C16 N2 C12 N6 174.44(19) . . . . ?
Cu1 N2 C12 N6 -7.6(3) . . . . ?
C16 N2 C12 C13 -3.7(3) . . . . ?
Cu1 N2 C12 C13 174.26(16) . . . . ?
C11 N6 C12 N2 -45.8(3) . . . . ?
C24 N6 C12 N2 160.4(2) . . . . ?
C11 N6 C12 C13 132.4(2) . . . . ?
C24 N6 C12 C13 -21.4(3) . . . . ?
N2 C12 C13 C14 4.3(3) . . . . ?
N6 C12 C13 C14 -173.9(2) . . . . ?
C12 C13 C14 C15 -0.7(3) . . . . ?
C13 C14 C15 C16 -3.2(3) . . . . ?
C12 N2 C16 C15 -0.4(3) . . . . ?
Cu1 N2 C16 C15 -178.34(16) . . . . ?
C12 N2 C16 N7 175.42(19) . . . . ?
Cu1 N2 C16 N7 -2.6(3) . . . . ?
C14 C15 C16 N2 3.8(3) . . . . ?
C14 C15 C16 N7 -171.9(2) . . . . ?
C17 N7 C16 N2 -49.1(3) . . . . ?
C25 N7 C16 N2 158.3(2) . . . . ?
C17 N7 C16 C15 126.8(2) . . . . ?
C25 N7 C16 C15 -25.9(3) . . . . ?
C21 N3 C17 N7 -175.44(19) . . . . ?
Cu1 N3 C17 N7 4.1(3) . . . . ?
C21 N3 C17 C18 1.1(3) . . . . ?
Cu1 N3 C17 C18 -179.31(17) . . . . ?
C16 N7 C17 N3 48.2(3) . . . . ?
C25 N7 C17 N3 -159.2(2) . . . . ?
C16 N7 C17 C18 -128.4(2) . . . . ?
C25 N7 C17 C18 24.2(3) . . . . ?
N3 C17 C18 C19 -3.0(3) . . . . ?
N7 C17 C18 C19 173.6(2) . . . . ?
C17 C18 C19 C20 1.6(4) . . . . ?
C18 C19 C20 C21 1.6(4) . . . . ?
C17 N3 C21 N4 -175.36(19) . . . . ?
Cu1 N3 C21 N4 5.1(3) . . . . ?
C17 N3 C21 C20 2.1(3) . . . . ?
Cu1 N3 C21 C20 -177.44(17) . . . . ?
C2 N4 C21 N3 45.3(3) . . . . ?
C22 N4 C21 N3 -158.4(2) . . . . ?
C2 N4 C21 C20 -132.2(2) . . . . ?
C22 N4 C21 C20 24.1(3) . . . . ?
C19 C20 C21 N3 -3.5(3) . . . . ?
C19 C20 C21 N4 174.0(2) . . . . ?
N9 Cu2 C26 C31 130.5(13) . . . . ?
N8 Cu2 C26 C31 42.0(2) . . . . ?
N10 Cu2 C26 C31 -141.5(2) . . . . ?
N9 Cu2 C26 C27 -48.7(14) . . . . ?
N8 Cu2 C26 C27 -137.2(2) . . . . ?
N10 Cu2 C26 C27 39.4(2) . . . . ?
N9 Cu2 N8 C32 139.15(19) . . . . ?
C26 Cu2 N8 C32 -44.92(19) . . . . ?
N10 Cu2 N8 C32 -133.4(14) . . . . ?
N9 Cu2 N8 C36 -38.12(19) . . . . ?
C26 Cu2 N8 C36 137.81(19) . . . . ?
N10 Cu2 N8 C36 49.3(16) . . . . ?
C26 Cu2 N9 C37 -50.9(14) . . . . ?
N8 Cu2 N9 C37 37.4(2) . . . . ?
N10 Cu2 N9 C37 -139.1(2) . . . . ?
C26 Cu2 N9 C41 133.4(13) . . . . ?
N8 Cu2 N9 C41 -138.23(19) . . . . ?
N10 Cu2 N9 C41 45.24(19) . . . . ?
N9 Cu2 N10 C42 -43.54(19) . . . . ?
C26 Cu2 N10 C42 140.53(19) . . . . ?
N8 Cu2 N10 C42 -131.1(14) . . . . ?
N9 Cu2 N10 C46 138.8(2) . . . . ?
C26 Cu2 N10 C46 -37.1(2) . . . . ?
N8 Cu2 N10 C46 51.2(16) . . . . ?
C31 C26 C27 C28 0.8(4) . . . . ?
Cu2 C26 C27 C28 180.0(2) . . . . ?
C31 C26 C27 N11' 178.9(9) . . . . ?
Cu2 C26 C27 N11' -1.9(9) . . . . ?
C31 C26 C27 N11 -178.4(6) . . . . ?
Cu2 C26 C27 N11 0.7(7) . . . . ?
C26 C27 C28 C29 1.7(4) . . . . ?
N11' C27 C28 C29 -176.3(9) . . . . ?
N11 C27 C28 C29 -179.2(7) . . . . ?
C27 C28 C29 C30 -0.6(5) . . . . ?
C28 C29 C30 C31 -2.8(4) . . . . ?
C27 C26 C31 N12 173.1(2) . . . . ?
Cu2 C26 C31 N12 -6.0(3) . . . . ?
C27 C26 C31 C30 -4.4(4) . . . . ?
Cu2 C26 C31 C30 176.52(18) . . . . ?
C32 N12 C31 C26 -46.4(3) . . . . ?
C48 N12 C31 C26 159.7(2) . . . . ?
C32 N12 C31 C30 131.0(3) . . . . ?
C48 N12 C31 C30 -22.9(4) . . . . ?
C29 C30 C31 C26 5.3(4) . . . . ?
C29 C30 C31 N12 -172.1(2) . . . . ?
C36 N8 C32 N12 -171.2(2) . . . . ?
Cu2 N8 C32 N12 11.6(3) . . . . ?
C36 N8 C32 C33 5.9(4) . . . . ?
Cu2 N8 C32 C33 -171.31(19) . . . . ?
C31 N12 C32 N8 43.2(3) . . . . ?
C48 N12 C32 N8 -163.0(2) . . . . ?
C31 N12 C32 C33 -133.8(3) . . . . ?
C48 N12 C32 C33 20.0(4) . . . . ?
N8 C32 C33 C34 -5.7(4) . . . . ?
N12 C32 C33 C34 171.2(3) . . . . ?
C32 C33 C34 C35 1.3(4) . . . . ?
C33 C34 C35 C36 2.9(4) . . . . ?
C32 N8 C36 C35 -1.6(4) . . . . ?
Cu2 N8 C36 C35 175.7(2) . . . . ?
C32 N8 C36 N13 -178.9(2) . . . . ?
Cu2 N8 C36 N13 -1.6(3) . . . . ?
C34 C35 C36 N8 -2.8(4) . . . . ?
C34 C35 C36 N13 174.3(3) . . . . ?
C37 N13 C36 N8 58.7(3) . . . . ?
C49 N13 C36 N8 -159.2(3) . . . . ?
C37 N13 C36 C35 -118.6(3) . . . . ?
C49 N13 C36 C35 23.6(4) . . . . ?
C41 N9 C37 C38 1.7(4) . . . . ?
Cu2 N9 C37 C38 -173.9(2) . . . . ?
C41 N9 C37 N13 178.6(2) . . . . ?
Cu2 N9 C37 N13 3.0(3) . . . . ?
C36 N13 C37 N9 -59.6(3) . . . . ?
C49 N13 C37 N9 158.4(3) . . . . ?
C36 N13 C37 C38 117.2(3) . . . . ?
C49 N13 C37 C38 -24.7(4) . . . . ?
N9 C37 C38 C39 3.2(4) . . . . ?
N13 C37 C38 C39 -173.6(3) . . . . ?
C37 C38 C39 C40 -3.1(5) . . . . ?
C38 C39 C40 C41 -1.7(5) . . . . ?
C37 N9 C41 N14 171.2(2) . . . . ?
Cu2 N9 C41 N14 -13.3(3) . . . . ?
C37 N9 C41 C40 -6.5(4) . . . . ?
Cu2 N9 C41 C40 169.00(19) . . . . ?
C42 N14 C41 N9 -39.2(3) . . . . ?
C50 N14 C41 N9 165.7(2) . . . . ?
C42 N14 C41 C40 138.4(3) . . . . ?
C50 N14 C41 C40 -16.7(4) . . . . ?
C39 C40 C41 N9 6.5(4) . . . . ?
C39 C40 C41 N14 -171.1(3) . . . . ?
C46 N10 C42 N14 -172.9(2) . . . . ?
Cu2 N10 C42 N14 9.5(3) . . . . ?
C46 N10 C42 C43 4.2(4) . . . . ?
Cu2 N10 C42 C43 -173.35(18) . . . . ?
C41 N14 C42 N10 41.3(3) . . . . ?
C50 N14 C42 N10 -163.4(2) . . . . ?
C41 N14 C42 C43 -135.7(3) . . . . ?
C50 N14 C42 C43 19.5(4) . . . . ?
N10 C42 C43 C44 -3.9(4) . . . . ?
N14 C42 C43 C44 173.1(2) . . . . ?
C42 C43 C44 C45 1.6(4) . . . . ?
C43 C44 C45 C46 0.5(5) . . . . ?
C42 N10 C46 C45 -2.2(4) . . . . ?
Cu2 N10 C46 C45 175.5(2) . . . . ?
C42 N10 C46 N11' -179.5(9) . . . . ?
Cu2 N10 C46 N11' -1.8(9) . . . . ?
C42 N10 C46 N11 178.0(6) . . . . ?
Cu2 N10 C46 N11 -4.3(7) . . . . ?
C44 C45 C46 N10 -0.3(4) . . . . ?
C44 C45 C46 N11' 177.0(9) . . . . ?
C44 C45 C46 N11 179.5(7) . . . . ?
C26 C27 N11 C46 -60.7(13) . . . . ?
C28 C27 N11 C46 120.1(8) . . . . ?
N11' C27 N11 C46 81(10) . . . . ?
C26 C27 N11 C47 147.6(10) . . . . ?
C28 C27 N11 C47 -31.6(16) . . . . ?
N11' C27 N11 C47 -71(10) . . . . ?
N10 C46 N11 C27 63.1(13) . . . . ?
C45 C46 N11 C27 -116.7(8) . . . . ?
N11' C46 N11 C27 -81(10) . . . . ?
N10 C46 N11 C47 -145.1(11) . . . . ?
C45 C46 N11 C47 35.1(16) . . . . ?
N11' C46 N11 C47 71(9) . . . . ?
C26 C27 N11' C46 -53.4(19) . . . . ?
C28 C27 N11' C46 124.7(11) . . . . ?
N11 C27 N11' C46 -93(10) . . . . ?
C26 C27 N11' C47' 173.9(9) . . . . ?
C28 C27 N11' C47' -8.0(17) . . . . ?
N11 C27 N11' C47' 134(11) . . . . ?
N10 C46 N11' C27 55.8(19) . . . . ?
C45 C46 N11' C27 -121.5(12) . . . . ?
N11 C46 N11' C27 93(9) . . . . ?
N10 C46 N11' C47' -172.4(9) . . . . ?
C45 C46 N11' C47' 10.3(17) . . . . ?
N11 C46 N11' C47' -135(11) . . . . ?
